data_1506271
loop_
_publ_author_name
'Lu, Jian-Mei'
'Shi, Min'

_publ_section_title
;
 Lewis acid catalyzed reaction of arylvinylidenecyclopropanes with
 acetals: a facile synthetic protocol for the preparation of indene
 derivatives.
;
_journal_issue 23
_journal_name_full 'Organic letters'
_journal_page_first 5317
_journal_page_last 5320
_journal_paper_doi 10.1021/ol062189a
_journal_volume 8
_journal_year 2006
_chemical_formula_sum 'C38 H30'
_chemical_formula_weight 486.62
_chemical_name_systematic
; 
 ? 
;
_space_group_IT_number 14
_symmetry_cell_setting monoclinic
_symmetry_space_group_name_Hall '-P 2ybc'
_symmetry_space_group_name_H-M 'P 1 21/c 1'
_atom_sites_solution_hydrogens geom
_atom_sites_solution_primary direct
_atom_sites_solution_secondary difmap
_audit_creation_method SHELXL-97
_cell_angle_alpha 90.00
_cell_angle_beta 93.243(2)
_cell_angle_gamma 90.00
_cell_formula_units_Z 4
_cell_length_a 13.4196(16)
_cell_length_b 11.1258(13)
_cell_length_c 18.781(2)
_cell_measurement_reflns_used 1756
_cell_measurement_temperature 293(2)
_cell_measurement_theta_max 40.620
_cell_measurement_theta_min 4.759
_cell_volume 2799.6(6)
_computing_cell_refinement 'Bruker SMART'
_computing_data_collection 'Bruker SMART'
_computing_data_reduction 'Bruker SHELXTL'
_computing_molecular_graphics 'Bruker SHELXTL'
_computing_publication_material 'Bruker SHELXTL'
_computing_structure_refinement 'SHELXL-97 (Sheldrick, 1997)'
_computing_structure_solution 'SHELXS-97 (Sheldrick, 1990)'
_diffrn_ambient_temperature 293(2)
_diffrn_measured_fraction_theta_full 0.997
_diffrn_measured_fraction_theta_max 0.997
_diffrn_measurement_device_type 'CCD area detector'
_diffrn_measurement_method 'phi and omega scans'
_diffrn_radiation_monochromator graphite
_diffrn_radiation_source 'fine-focus sealed tube'
_diffrn_radiation_type MoK\a
_diffrn_radiation_wavelength 0.71073
_diffrn_reflns_av_R_equivalents 0.0698
_diffrn_reflns_av_sigmaI/netI 0.0947
_diffrn_reflns_limit_h_max 17
_diffrn_reflns_limit_h_min -17
_diffrn_reflns_limit_k_max 14
_diffrn_reflns_limit_k_min -11
_diffrn_reflns_limit_l_max 23
_diffrn_reflns_limit_l_min -23
_diffrn_reflns_number 16162
_diffrn_reflns_theta_full 26.99
_diffrn_reflns_theta_max 26.99
_diffrn_reflns_theta_min 1.52
_exptl_absorpt_coefficient_mu 0.065
_exptl_absorpt_correction_T_max 1.00000
_exptl_absorpt_correction_T_min 0.62122
_exptl_absorpt_correction_type empirical
_exptl_crystal_colour colorless
_exptl_crystal_density_diffrn 1.155
_exptl_crystal_density_method 'not measured'
_exptl_crystal_F_000 1032
_exptl_crystal_size_max 0.487
_exptl_crystal_size_mid 0.435
_exptl_crystal_size_min 0.112
_refine_diff_density_max 0.163
_refine_diff_density_min -0.184
_refine_diff_density_rms 0.036
_refine_ls_extinction_method none
_refine_ls_goodness_of_fit_ref 0.830
_refine_ls_hydrogen_treatment mixed
_refine_ls_matrix_type full
_refine_ls_number_parameters 349
_refine_ls_number_reflns 6079
_refine_ls_number_restraints 1
_refine_ls_restrained_S_all 0.830
_refine_ls_R_factor_all 0.1341
_refine_ls_R_factor_gt 0.0541
_refine_ls_shift/su_max 0.000
_refine_ls_shift/su_mean 0.000
_refine_ls_structure_factor_coef Fsqd
_refine_ls_weighting_details 'calc w=1/[\s^2^(Fo^2^)+(0.0601P)^2^+0.0000P] where P=(Fo^2^+2Fc^2^)/3'
_refine_ls_weighting_scheme calc
_refine_ls_wR_factor_gt 0.1276
_refine_ls_wR_factor_ref 0.1499
_reflns_number_gt 2578
_reflns_number_total 6079
_reflns_threshold_expression >2sigma(I)
_cod_data_source_file ol062189asi20060905_031941.cif
_cod_data_source_block cd26127
_cod_depositor_comments
;
The following automatic conversions were performed:

'_symmetry_cell_setting' value 'Monoclinic' changed to 'monoclinic'
according to /home/saulius/struct/CIF-dictionaries/cif_core.dic
dictionary named 'cif_core.dic' version 2.4.1 from 2010-06-29.

Automatic conversion script
Id: cif_fix_values 1715 2011-07-08 13:25:40Z adriana 
;
_cod_original_sg_symbol_H-M P2(1)/c
_cod_database_code 1506271

loop_
_symmetry_equiv_pos_as_xyz
'x, y, z'
'-x, y+1/2, -z+1/2'
'-x, -y, -z'
'x, -y-1/2, z-1/2'

loop_
_atom_site_label
_atom_site_type_symbol
_atom_site_fract_x
_atom_site_fract_y
_atom_site_fract_z
_atom_site_U_iso_or_equiv
_atom_site_adp_type
_atom_site_occupancy
_atom_site_symmetry_multiplicity
_atom_site_calc_flag
_atom_site_refinement_flags
C1 C 0.33618(15) 0.69893(18) 0.86257(11) 0.0434(5) Uani 1 1 d .
C2 C 0.43828(16) 0.7375(2) 0.84975(12) 0.0489(6) Uani 1 1 d .
C3 C 0.44782(16) 0.8576(2) 0.86726(12) 0.0532(6) Uani 1 1 d .
C4 C 0.35076(16) 0.90456(19) 0.89196(13) 0.0525(6) Uani 1 1 d .
C5 C 0.28330(15) 0.79334(17) 0.88519(11) 0.0424(5) Uani 1 1 d .
C6 C 0.18106(15) 0.78719(17) 0.90952(11) 0.0417(5) Uani 1 1 d .
C7 C 0.09886(15) 0.85082(17) 0.88781(12) 0.0456(6) Uani 1 1 d .
C8 C 0.01387(16) 0.81097(19) 0.92781(12) 0.0516(6) Uani 1 1 d .
C9 C 0.04531(17) 0.7207(2) 0.97435(12) 0.0529(6) Uani 1 1 d .
C10 C 0.15392(16) 0.6969(2) 0.96695(12) 0.0490(6) Uani 1 1 d D
C11 C 0.30143(16) 0.57409(19) 0.84993(12) 0.0464(6) Uani 1 1 d .
C12 C 0.21205(17) 0.5481(2) 0.81281(12) 0.0544(6) Uani 1 1 d .
H12 H 0.1716 0.6108 0.7958 0.065 Uiso 1 1 calc R
C13 C 0.18173(19) 0.4312(2) 0.80055(14) 0.0662(7) Uani 1 1 d .
H13 H 0.1212 0.4155 0.7758 0.079 Uiso 1 1 calc R
C14 C 0.2411(2) 0.3383(2) 0.82504(16) 0.0766(8) Uani 1 1 d .
H14 H 0.2214 0.2593 0.8161 0.092 Uiso 1 1 calc R
C15 C 0.3291(2) 0.3610(2) 0.86250(15) 0.0728(8) Uani 1 1 d .
H15 H 0.3686 0.2975 0.8798 0.087 Uiso 1 1 calc R
C16 C 0.35967(17) 0.4779(2) 0.87479(13) 0.0608(7) Uani 1 1 d .
H16 H 0.4201 0.4925 0.9000 0.073 Uiso 1 1 calc R
C17 C 0.51733(18) 0.6757(2) 0.82236(14) 0.0660(7) Uani 1 1 d .
H17 H 0.5106 0.5953 0.8094 0.079 Uiso 1 1 calc R
C18 C 0.6059(2) 0.7356(3) 0.81470(16) 0.0855(9) Uani 1 1 d .
H18 H 0.6596 0.6951 0.7965 0.103 Uiso 1 1 calc R
C19 C 0.6158(2) 0.8533(3) 0.83355(16) 0.0882(9) Uani 1 1 d .
H19 H 0.6768 0.8915 0.8290 0.106 Uiso 1 1 calc R
C20 C 0.5378(2) 0.9169(2) 0.85905(14) 0.0738(8) Uani 1 1 d .
H20 H 0.5448 0.9979 0.8706 0.089 Uiso 1 1 calc R
C21 C 0.3195(2) 1.0118(2) 0.84635(19) 0.1073(12) Uani 1 1 d .
H21A H 0.3718 1.0707 0.8487 0.161 Uiso 1 1 calc R
H21B H 0.2598 1.0462 0.8636 0.161 Uiso 1 1 calc R
H21C H 0.3069 0.9864 0.7978 0.161 Uiso 1 1 calc R
C22 C 0.3612(2) 0.9468(2) 0.96979(15) 0.0939(10) Uani 1 1 d .
H22A H 0.3820 0.8806 0.9999 0.141 Uiso 1 1 calc R
H22B H 0.2981 0.9765 0.9839 0.141 Uiso 1 1 calc R
H22C H 0.4101 1.0097 0.9743 0.141 Uiso 1 1 calc R
C23 C 0.08723(16) 0.9388(2) 0.82991(14) 0.0534(6) Uani 1 1 d .
C24 C 0.11746(18) 0.9129(2) 0.76265(15) 0.0678(7) Uani 1 1 d .
H24 H 0.1456 0.8384 0.7540 0.081 Uiso 1 1 calc R
C25 C 0.1068(2) 0.9952(4) 0.70811(18) 0.1046(12) Uani 1 1 d .
H25 H 0.1279 0.9763 0.6631 0.126 Uiso 1 1 calc R
C26 C 0.0646(3) 1.1060(4) 0.7203(3) 0.140(2) Uani 1 1 d .
H26 H 0.0569 1.1621 0.6837 0.168 Uiso 1 1 calc R
C27 C 0.0342(2) 1.1324(3) 0.7869(3) 0.1184(16) Uani 1 1 d .
H27 H 0.0054 1.2067 0.7952 0.142 Uiso 1 1 calc R
C28 C 0.04559(17) 1.0508(2) 0.84197(17) 0.0763(8) Uani 1 1 d .
H28 H 0.0254 1.0706 0.8871 0.092 Uiso 1 1 calc R
C29 C -0.08680(18) 0.8449(2) 0.92289(15) 0.0680(7) Uani 1 1 d .
H29 H -0.1089 0.9057 0.8919 0.082 Uiso 1 1 calc R
C30 C -0.1525(2) 0.7863(3) 0.96503(18) 0.0867(9) Uani 1 1 d .
H30 H -0.2197 0.8074 0.9620 0.104 Uiso 1 1 calc R
C31 C -0.1201(2) 0.6980(3) 1.01105(16) 0.0912(10) Uani 1 1 d .
H31 H -0.1655 0.6605 1.0393 0.109 Uiso 1 1 calc R
C32 C -0.0209(2) 0.6629(2) 1.01654(14) 0.0746(8) Uani 1 1 d .
H32 H 0.0005 0.6021 1.0478 0.090 Uiso 1 1 calc R
C33 C 0.21910(17) 0.7064(2) 1.03565(12) 0.0554(6) Uani 1 1 d .
C34 C 0.2076(2) 0.7989(2) 1.08203(15) 0.0780(8) Uani 1 1 d .
H34 H 0.1576 0.8554 1.0724 0.094 Uiso 1 1 calc R
C35 C 0.2686(3) 0.8098(3) 1.14274(18) 0.1126(13) Uani 1 1 d .
H35 H 0.2613 0.8747 1.1732 0.135 Uiso 1 1 calc R
C36 C 0.3404(3) 0.7249(5) 1.1584(2) 0.144(2) Uani 1 1 d .
H36 H 0.3809 0.7306 1.2001 0.172 Uiso 1 1 calc R
C37 C 0.3517(3) 0.6341(4) 1.1133(2) 0.1394(17) Uani 1 1 d .
H37 H 0.4015 0.5775 1.1235 0.167 Uiso 1 1 calc R
C38 C 0.2914(2) 0.6219(3) 1.05180(16) 0.0901(9) Uani 1 1 d .
H38 H 0.2997 0.5570 1.0215 0.108 Uiso 1 1 calc R
H10 H 0.1647(15) 0.6154(15) 0.9490(11) 0.068(7) Uiso 1 1 d D

loop_
_atom_site_aniso_label
_atom_site_aniso_U_11
_atom_site_aniso_U_22
_atom_site_aniso_U_33
_atom_site_aniso_U_23
_atom_site_aniso_U_13
_atom_site_aniso_U_12
C1 0.0411(13) 0.0406(13) 0.0485(14) 0.0015(10) 0.0035(10) 0.0013(10)
C2 0.0450(14) 0.0470(14) 0.0549(16) 0.0016(11) 0.0048(11) -0.0005(11)
C3 0.0496(15) 0.0612(16) 0.0493(15) -0.0009(12) 0.0054(12) -0.0082(12)
C4 0.0535(15) 0.0397(13) 0.0645(17) -0.0035(12) 0.0051(12) -0.0038(11)
C5 0.0417(13) 0.0401(13) 0.0448(14) -0.0005(10) -0.0027(10) 0.0027(10)
C6 0.0434(13) 0.0357(12) 0.0457(14) -0.0056(10) 0.0009(11) 0.0030(10)
C7 0.0435(13) 0.0393(13) 0.0535(15) -0.0040(11) -0.0025(11) 0.0029(10)
C8 0.0419(14) 0.0563(15) 0.0565(16) -0.0105(12) 0.0013(12) 0.0039(11)
C9 0.0481(14) 0.0612(16) 0.0496(15) -0.0053(13) 0.0052(12) -0.0028(12)
C10 0.0488(14) 0.0475(15) 0.0511(15) -0.0026(12) 0.0061(11) 0.0057(11)
C11 0.0448(13) 0.0431(13) 0.0526(15) -0.0018(11) 0.0147(11) 0.0034(11)
C12 0.0564(15) 0.0474(15) 0.0603(16) -0.0026(12) 0.0107(12) -0.0020(11)
C13 0.0657(17) 0.0580(17) 0.0760(19) -0.0102(14) 0.0141(14) -0.0141(14)
C14 0.087(2) 0.0478(17) 0.099(2) -0.0087(15) 0.0359(18) -0.0064(16)
C15 0.0717(19) 0.0457(17) 0.103(2) 0.0095(15) 0.0247(17) 0.0080(14)
C16 0.0517(15) 0.0471(15) 0.085(2) 0.0026(13) 0.0133(13) 0.0070(12)
C17 0.0548(16) 0.0637(17) 0.081(2) -0.0003(14) 0.0177(14) 0.0042(13)
C18 0.0572(19) 0.092(2) 0.110(3) -0.0031(19) 0.0315(16) -0.0006(16)
C19 0.0562(19) 0.113(3) 0.098(2) -0.009(2) 0.0257(17) -0.0241(18)
C20 0.0659(18) 0.0730(18) 0.084(2) -0.0091(15) 0.0150(16) -0.0194(15)
C21 0.075(2) 0.0605(19) 0.184(4) 0.014(2) -0.013(2) -0.0110(15)
C22 0.084(2) 0.108(2) 0.093(2) -0.0498(19) 0.0262(17) -0.0361(17)
C23 0.0406(13) 0.0477(15) 0.0702(19) 0.0056(13) -0.0105(12) 0.0021(11)
C24 0.0644(17) 0.0675(18) 0.070(2) 0.0117(16) -0.0123(15) -0.0163(13)
C25 0.099(3) 0.127(3) 0.084(2) 0.050(2) -0.0257(19) -0.039(2)
C26 0.098(3) 0.135(4) 0.179(5) 0.111(4) -0.066(3) -0.048(3)
C27 0.068(2) 0.064(2) 0.218(5) 0.060(3) -0.041(3) -0.0024(16)
C28 0.0503(16) 0.0524(17) 0.124(3) 0.0082(16) -0.0117(16) 0.0053(12)
C29 0.0500(16) 0.0747(18) 0.079(2) -0.0111(15) 0.0032(14) 0.0083(13)
C30 0.0464(17) 0.121(3) 0.094(2) -0.018(2) 0.0141(17) 0.0014(17)
C31 0.062(2) 0.133(3) 0.081(2) 0.003(2) 0.0223(17) -0.0128(19)
C32 0.0619(18) 0.094(2) 0.069(2) 0.0079(15) 0.0118(15) -0.0063(15)
C33 0.0540(15) 0.0673(17) 0.0451(15) 0.0037(13) 0.0049(12) 0.0041(13)
C34 0.079(2) 0.090(2) 0.065(2) -0.0178(17) 0.0074(16) -0.0059(15)
C35 0.123(3) 0.154(4) 0.062(2) -0.028(2) 0.017(2) -0.062(3)
C36 0.104(3) 0.264(6) 0.060(3) 0.026(3) -0.022(3) -0.045(4)
C37 0.096(3) 0.228(5) 0.091(3) 0.030(3) -0.023(3) 0.043(3)
C38 0.083(2) 0.114(2) 0.072(2) 0.0127(17) -0.0030(17) 0.0333(18)

loop_
_atom_type_symbol
_atom_type_description
_atom_type_scat_dispersion_real
_atom_type_scat_dispersion_imag
_atom_type_scat_source
C C 0.0033 0.0016 'International Tables Vol C Tables 4.2.6.8 and 6.1.1.4'
H H 0.0000 0.0000 'International Tables Vol C Tables 4.2.6.8 and 6.1.1.4'

loop_
_geom_angle_atom_site_label_1
_geom_angle_atom_site_label_2
_geom_angle_atom_site_label_3
_geom_angle
C5 C1 C2 109.65(18)
C5 C1 C11 127.91(19)
C2 C1 C11 122.44(18)
C3 C2 C17 120.4(2)
C3 C2 C1 108.58(19)
C17 C2 C1 131.0(2)
C2 C3 C20 120.2(2)
C2 C3 C4 109.90(19)
C20 C3 C4 129.9(2)
C3 C4 C21 108.5(2)
C3 C4 C22 111.5(2)
C21 C4 C22 107.8(2)
C3 C4 C5 102.22(17)
C21 C4 C5 116.42(19)
C22 C4 C5 110.3(2)
C1 C5 C6 125.27(18)
C1 C5 C4 109.60(19)
C6 C5 C4 124.59(18)
C7 C6 C5 129.8(2)
C7 C6 C10 109.43(19)
C5 C6 C10 120.77(17)
C6 C7 C23 128.6(2)
C6 C7 C8 109.33(19)
C23 C7 C8 121.87(19)
C9 C8 C29 119.8(2)
C9 C8 C7 108.95(19)
C29 C8 C7 131.2(2)
C8 C9 C32 121.2(2)
C8 C9 C10 109.5(2)
C32 C9 C10 129.2(2)
C9 C10 C33 115.19(19)
C9 C10 C6 102.76(17)
C33 C10 C6 113.78(18)
C9 C10 H10 111.1(12)
C33 C10 H10 105.5(12)
C6 C10 H10 108.5(13)
C12 C11 C16 117.6(2)
C12 C11 C1 122.24(19)
C16 C11 C1 120.2(2)
C13 C12 C11 121.4(2)
C13 C12 H12 119.3
C11 C12 H12 119.3
C14 C13 C12 119.7(2)
C14 C13 H13 120.1
C12 C13 H13 120.1
C15 C14 C13 120.3(2)
C15 C14 H14 119.9
C13 C14 H14 119.9
C14 C15 C16 120.1(2)
C14 C15 H15 119.9
C16 C15 H15 119.9
C15 C16 C11 120.9(2)
C15 C16 H16 119.5
C11 C16 H16 119.5
C18 C17 C2 118.8(2)
C18 C17 H17 120.6
C2 C17 H17 120.6
C19 C18 C17 120.6(3)
C19 C18 H18 119.7
C17 C18 H18 119.7
C18 C19 C20 121.5(3)
C18 C19 H19 119.3
C20 C19 H19 119.3
C19 C20 C3 118.5(2)
C19 C20 H20 120.7
C3 C20 H20 120.7
C4 C21 H21A 109.5
C4 C21 H21B 109.5
H21A C21 H21B 109.5
C4 C21 H21C 109.5
H21A C21 H21C 109.5
H21B C21 H21C 109.5
C4 C22 H22A 109.5
C4 C22 H22B 109.5
H22A C22 H22B 109.5
C4 C22 H22C 109.5
H22A C22 H22C 109.5
H22B C22 H22C 109.5
C24 C23 C28 118.6(2)
C24 C23 C7 121.1(2)
C28 C23 C7 120.3(3)
C25 C24 C23 121.3(3)
C25 C24 H24 119.3
C23 C24 H24 119.3
C24 C25 C26 119.8(4)
C24 C25 H25 120.1
C26 C25 H25 120.1
C27 C26 C25 119.3(4)
C27 C26 H26 120.4
C25 C26 H26 120.4
C26 C27 C28 121.2(4)
C26 C27 H27 119.4
C28 C27 H27 119.4
C27 C28 C23 119.8(3)
C27 C28 H28 120.1
C23 C28 H28 120.1
C30 C29 C8 118.6(3)
C30 C29 H29 120.7
C8 C29 H29 120.7
C31 C30 C29 120.8(3)
C31 C30 H30 119.6
C29 C30 H30 119.6
C30 C31 C32 121.4(3)
C30 C31 H31 119.3
C32 C31 H31 119.3
C9 C32 C31 118.2(3)
C9 C32 H32 120.9
C31 C32 H32 120.9
C34 C33 C38 118.7(2)
C34 C33 C10 120.9(2)
C38 C33 C10 120.4(2)
C33 C34 C35 120.9(3)
C33 C34 H34 119.5
C35 C34 H34 119.5
C36 C35 C34 119.9(4)
C36 C35 H35 120.1
C34 C35 H35 120.1
C37 C36 C35 119.4(4)
C37 C36 H36 120.3
C35 C36 H36 120.3
C36 C37 C38 121.6(4)
C36 C37 H37 119.2
C38 C37 H37 119.2
C33 C38 C37 119.5(3)
C33 C38 H38 120.3
C37 C38 H38 120.3

loop_
_geom_bond_atom_site_label_1
_geom_bond_atom_site_label_2
_geom_bond_distance
C1 C5 1.350(3)
C1 C2 1.469(3)
C1 C11 1.480(3)
C2 C3 1.380(3)
C2 C17 1.387(3)
C3 C20 1.392(3)
C3 C4 1.501(3)
C4 C21 1.514(3)
C4 C22 1.534(3)
C4 C5 1.534(3)
C5 C6 1.472(3)
C6 C7 1.354(3)
C6 C10 1.533(3)
C7 C23 1.465(3)
C7 C8 1.469(3)
C8 C9 1.382(3)
C8 C29 1.401(3)
C9 C32 1.382(3)
C9 C10 1.496(3)
C10 C33 1.521(3)
C10 H10 0.981(15)
C11 C12 1.383(3)
C11 C16 1.391(3)
C12 C13 1.378(3)
C12 H12 0.9300
C13 C14 1.369(3)
C13 H13 0.9300
C14 C15 1.363(3)
C14 H14 0.9300
C15 C16 1.379(3)
C15 H15 0.9300
C16 H16 0.9300
C17 C18 1.377(3)
C17 H17 0.9300
C18 C19 1.361(3)
C18 H18 0.9300
C19 C20 1.373(3)
C19 H19 0.9300
C20 H20 0.9300
C21 H21A 0.9600
C21 H21B 0.9600
C21 H21C 0.9600
C22 H22A 0.9600
C22 H22B 0.9600
C22 H22C 0.9600
C23 C24 1.379(3)
C23 C28 1.389(3)
C24 C25 1.375(4)
C24 H24 0.9300
C25 C26 1.381(5)
C25 H25 0.9300
C26 C27 1.369(5)
C26 H26 0.9300
C27 C28 1.378(4)
C27 H27 0.9300
C28 H28 0.9300
C29 C30 1.381(4)
C29 H29 0.9300
C30 C31 1.364(4)
C30 H30 0.9300
C31 C32 1.386(3)
C31 H31 0.9300
C32 H32 0.9300
C33 C34 1.363(3)
C33 C38 1.372(3)
C34 C35 1.371(4)
C34 H34 0.9300
C35 C36 1.369(5)
C35 H35 0.9300
C36 C37 1.333(5)
C36 H36 0.9300
C37 C38 1.378(4)
C37 H37 0.9300
C38 H38 0.9300

loop_
_geom_torsion_atom_site_label_1
_geom_torsion_atom_site_label_2
_geom_torsion_atom_site_label_3
_geom_torsion_atom_site_label_4
_geom_torsion
C5 C1 C2 C3 1.9(2)
C11 C1 C2 C3 -179.25(19)
C5 C1 C2 C17 -175.5(2)
C11 C1 C2 C17 3.4(4)
C17 C2 C3 C20 -1.4(3)
C1 C2 C3 C20 -179.2(2)
C17 C2 C3 C4 177.1(2)
C1 C2 C3 C4 -0.7(2)
C2 C3 C4 C21 -124.2(2)
C20 C3 C4 C21 54.2(3)
C2 C3 C4 C22 117.3(2)
C20 C3 C4 C22 -64.4(3)
C2 C3 C4 C5 -0.6(2)
C20 C3 C4 C5 177.7(2)
C2 C1 C5 C6 -174.18(18)
C11 C1 C5 C6 7.0(4)
C2 C1 C5 C4 -2.3(2)
C11 C1 C5 C4 178.9(2)
C3 C4 C5 C1 1.8(2)
C21 C4 C5 C1 119.8(2)
C22 C4 C5 C1 -117.0(2)
C3 C4 C5 C6 173.77(19)
C21 C4 C5 C6 -68.2(3)
C22 C4 C5 C6 55.0(3)
C1 C5 C6 C7 -126.9(2)
C4 C5 C6 C7 62.4(3)
C1 C5 C6 C10 51.8(3)
C4 C5 C6 C10 -119.0(2)
C5 C6 C7 C23 4.7(4)
C10 C6 C7 C23 -174.1(2)
C5 C6 C7 C8 179.40(19)
C10 C6 C7 C8 0.6(2)
C6 C7 C8 C9 -0.4(2)
C23 C7 C8 C9 174.7(2)
C6 C7 C8 C29 -177.0(2)
C23 C7 C8 C29 -1.8(4)
C29 C8 C9 C32 -0.1(3)
C7 C8 C9 C32 -177.1(2)
C29 C8 C9 C10 177.03(19)
C7 C8 C9 C10 0.0(2)
C8 C9 C10 C33 124.6(2)
C32 C9 C10 C33 -58.6(3)
C8 C9 C10 C6 0.3(2)
C32 C9 C10 C6 177.1(2)
C7 C6 C10 C9 -0.6(2)
C5 C6 C10 C9 -179.48(17)
C7 C6 C10 C33 -125.8(2)
C5 C6 C10 C33 55.3(3)
C5 C1 C11 C12 46.1(3)
C2 C1 C11 C12 -132.6(2)
C5 C1 C11 C16 -134.8(2)
C2 C1 C11 C16 46.6(3)
C16 C11 C12 C13 -0.3(3)
C1 C11 C12 C13 178.9(2)
C11 C12 C13 C14 -0.4(4)
C12 C13 C14 C15 1.2(4)
C13 C14 C15 C16 -1.2(4)
C14 C15 C16 C11 0.5(4)
C12 C11 C16 C15 0.2(3)
C1 C11 C16 C15 -179.0(2)
C3 C2 C17 C18 1.6(4)
C1 C2 C17 C18 178.7(2)
C2 C17 C18 C19 -0.1(4)
C17 C18 C19 C20 -1.6(5)
C18 C19 C20 C3 1.7(4)
C2 C3 C20 C19 -0.2(4)
C4 C3 C20 C19 -178.4(2)
C6 C7 C23 C24 49.8(3)
C8 C7 C23 C24 -124.3(2)
C6 C7 C23 C28 -129.9(2)
C8 C7 C23 C28 55.9(3)
C28 C23 C24 C25 -0.2(3)
C7 C23 C24 C25 -180.0(2)
C23 C24 C25 C26 -0.3(4)
C24 C25 C26 C27 0.2(5)
C25 C26 C27 C28 0.4(6)
C26 C27 C28 C23 -0.9(5)
C24 C23 C28 C27 0.8(3)
C7 C23 C28 C27 -179.4(2)
C9 C8 C29 C30 -0.2(3)
C7 C8 C29 C30 176.1(2)
C8 C29 C30 C31 0.6(4)
C29 C30 C31 C32 -0.8(5)
C8 C9 C32 C31 -0.1(4)
C10 C9 C32 C31 -176.6(2)
C30 C31 C32 C9 0.6(4)
C9 C10 C33 C34 -44.0(3)
C6 C10 C33 C34 74.3(3)
C9 C10 C33 C38 136.5(3)
C6 C10 C33 C38 -105.2(3)
C38 C33 C34 C35 1.8(4)
C10 C33 C34 C35 -177.7(2)
C33 C34 C35 C36 -2.0(5)
C34 C35 C36 C37 1.7(7)
C35 C36 C37 C38 -1.4(7)
C34 C33 C38 C37 -1.4(4)
C10 C33 C38 C37 178.1(3)
C36 C37 C38 C33 1.2(6)
